data_7049114
loop_
_publ_author_name
'Zhang, Fan'
'Fluck, Audrey'
'Baudron, St\'ephane A'
'Hosseini, Mir Wais'

_publ_section_title
;
 Strapping a benzaldehyde-appended 2,2'-bis-dipyrrin Zn(ii)
 double-stranded helicate using imine bond formation.
;
_journal_issue 13
_journal_name_full 'Dalton transactions (Cambridge, England : 2003)'
_journal_page_first 4105
_journal_page_last 4108
_journal_paper_doi 10.1039/c9dt00377k
_journal_volume 48
_journal_year 2019
_chemical_formula_sum 'C32 H20 N4 Ni O2'
_chemical_formula_weight 551.23
_space_group_crystal_system triclinic
_space_group_IT_number 2
_space_group_name_Hall '-P 1'
_space_group_name_H-M_alt 'P -1'
_symmetry_space_group_name_Hall '-P 1'
_symmetry_space_group_name_H-M 'P -1'
_atom_sites_solution_hydrogens geom
_audit_creation_method SHELXL-2016/6
_audit_update_record
;
2019-01-24 deposited with the CCDC.    2019-02-21 downloaded from the CCDC.
;
_cell_angle_alpha 103.1690(10)
_cell_angle_beta 102.6240(10)
_cell_angle_gamma 111.8220(10)
_cell_formula_units_Z 2
_cell_length_a 9.8321(3)
_cell_length_b 10.7832(3)
_cell_length_c 13.3416(3)
_cell_measurement_reflns_used 6449
_cell_measurement_temperature 173(2)
_cell_measurement_theta_max 27.64
_cell_measurement_theta_min 2.37
_cell_volume 1204.51(6)
_computing_cell_refinement 'Bruker SAINT'
_computing_data_collection 'Bruker APEX2'
_computing_data_reduction 'Bruker SAINT'
_computing_molecular_graphics 'Bruker SHELXTL'
_computing_publication_material 'Bruker SHELXTL'
_computing_structure_refinement 'SHELXL-2014 (Sheldrick 2014)'
_computing_structure_solution 'SHELXS-97 (Sheldrick 2008)'
_diffrn_ambient_temperature 173(2)
_diffrn_measured_fraction_theta_full 0.957
_diffrn_measured_fraction_theta_max 0.910
_diffrn_measurement_device_type 'Bruker APEX-II CCD'
_diffrn_measurement_method '\f and \w scans'
_diffrn_radiation_type MoK\a
_diffrn_radiation_wavelength 0.71073
_diffrn_reflns_av_R_equivalents 0.0408
_diffrn_reflns_av_unetI/netI 0.0438
_diffrn_reflns_Laue_measured_fraction_full 0.957
_diffrn_reflns_Laue_measured_fraction_max 0.910
_diffrn_reflns_limit_h_max 13
_diffrn_reflns_limit_h_min -13
_diffrn_reflns_limit_k_max 15
_diffrn_reflns_limit_k_min -15
_diffrn_reflns_limit_l_max 17
_diffrn_reflns_limit_l_min -18
_diffrn_reflns_number 23901
_diffrn_reflns_point_group_measured_fraction_full 0.957
_diffrn_reflns_point_group_measured_fraction_max 0.910
_diffrn_reflns_theta_full 25.242
_diffrn_reflns_theta_max 30.170
_diffrn_reflns_theta_min 2.164
_exptl_absorpt_coefficient_mu 0.846
_exptl_absorpt_correction_T_max 0.974
_exptl_absorpt_correction_T_min 0.934
_exptl_absorpt_correction_type multi-scan
_exptl_absorpt_process_details sadabs
_exptl_crystal_colour dark-brown
_exptl_crystal_density_diffrn 1.520
_exptl_crystal_density_meas ?
_exptl_crystal_description platelet
_exptl_crystal_F_000 568
_exptl_crystal_size_max 0.080
_exptl_crystal_size_mid 0.060
_exptl_crystal_size_min 0.030
_refine_diff_density_max 0.638
_refine_diff_density_min -0.390
_refine_diff_density_rms 0.070
_refine_ls_extinction_method none
_refine_ls_goodness_of_fit_ref 1.030
_refine_ls_hydrogen_treatment constr
_refine_ls_matrix_type full
_refine_ls_number_parameters 352
_refine_ls_number_reflns 6497
_refine_ls_number_restraints 0
_refine_ls_restrained_S_all 1.030
_refine_ls_R_factor_all 0.0628
_refine_ls_R_factor_gt 0.0416
_refine_ls_shift/su_max 0.001
_refine_ls_shift/su_mean 0.000
_refine_ls_structure_factor_coef Fsqd
_refine_ls_weighting_details 'w=1/[\s^2^(Fo^2^)+(0.0419P)^2^+0.8415P] where P=(Fo^2^+2Fc^2^)/3'
_refine_ls_weighting_scheme calc
_refine_ls_wR_factor_gt 0.0946
_refine_ls_wR_factor_ref 0.1051
_reflns_Friedel_coverage 0.000
_reflns_number_gt 4963
_reflns_number_total 6497
_reflns_threshold_expression 'I > 2\s(I)'
_cod_data_source_file c9dt00377k2.cif
_cod_data_source_block compound3
_cod_depositor_comments
;
The following automatic conversions were performed:

'_exptl_crystal_density_meas' value 'not measured' was changed to '?'
- the value is perceived as not measured.

Automatic conversion script
Id: cif_fix_values 4973 2017-02-22 13:04:09Z antanas 

 Adding full bibliography for 7049113--7049116.cif.
;
_cod_database_code 7049114
_shelx_shelxl_version_number 2016/6
_shelx_space_group_comment
;
The symmetry employed for this shelxl refinement is uniquely defined
by the following loop, which should always be used as a source of
symmetry information in preference to the above space-group names.
They are only intended as comments.
;
_shelx_estimated_absorpt_t_min 0.935
_shelx_estimated_absorpt_t_max 0.975

loop_
_space_group_symop_operation_xyz
'x, y, z'
'-x, -y, -z'

loop_
_atom_site_label
_atom_site_type_symbol
_atom_site_fract_x
_atom_site_fract_y
_atom_site_fract_z
_atom_site_U_iso_or_equiv
_atom_site_adp_type
_atom_site_occupancy
_atom_site_site_symmetry_order
_atom_site_calc_flag
_atom_site_refinement_flags_posn
_atom_site_refinement_flags_adp
C1 C 0.5103(3) 0.4248(2) 0.60549(18) 0.0260(5) Uani 1 1 d . .
H1 H 0.533235 0.506298 0.664446 0.031 Uiso 1 1 calc R U
C2 C 0.3721(3) 0.2977(2) 0.56732(18) 0.0273(5) Uani 1 1 d . .
H2 H 0.289046 0.277719 0.595967 0.033 Uiso 1 1 calc R U
C3 C 0.3814(3) 0.2086(2) 0.48049(18) 0.0270(5) Uani 1 1 d . .
H3 H 0.305170 0.114533 0.437398 0.032 Uiso 1 1 calc R U
C4 C 0.5257(2) 0.2823(2) 0.46643(18) 0.0240(4) Uani 1 1 d . .
C5 C 0.5686(2) 0.2389(2) 0.37653(18) 0.0243(4) Uani 1 1 d . .
C6 C 0.6957(3) 0.3283(2) 0.35528(17) 0.0244(4) Uani 1 1 d . .
C7 C 0.7551(3) 0.3082(2) 0.26784(18) 0.0281(5) Uani 1 1 d . .
H7 H 0.715804 0.222953 0.207720 0.034 Uiso 1 1 calc R U
C8 C 0.8799(3) 0.4347(2) 0.28604(18) 0.0269(5) Uani 1 1 d . .
H8 H 0.942217 0.453506 0.240993 0.032 Uiso 1 1 calc R U
C9 C 0.8967(2) 0.5310(2) 0.38509(18) 0.0250(4) Uani 1 1 d . .
C10 C 0.4683(2) 0.0928(2) 0.29601(18) 0.0247(4) Uani 1 1 d . .
C11 C 0.4441(3) -0.0255(2) 0.32924(19) 0.0268(5) Uani 1 1 d . .
H11 H 0.491494 -0.012213 0.403468 0.032 Uiso 1 1 calc R U
C12 C 0.3519(3) -0.1613(2) 0.2551(2) 0.0286(5) Uani 1 1 d . .
H12 H 0.336416 -0.241140 0.278226 0.034 Uiso 1 1 calc R U
C13 C 0.2816(3) -0.1809(2) 0.1465(2) 0.0293(5) Uani 1 1 d . .
C14 C 0.3039(3) -0.0640(3) 0.1130(2) 0.0338(5) Uani 1 1 d . .
H14 H 0.254638 -0.077738 0.039008 0.041 Uiso 1 1 calc R U
C15 C 0.3976(3) 0.0728(2) 0.18715(19) 0.0308(5) Uani 1 1 d . .
H15 H 0.413522 0.152415 0.163763 0.037 Uiso 1 1 calc R U
C16 C 0.1831(3) -0.3259(3) 0.0653(2) 0.0416(6) Uani 1 1 d . .
H16 H 0.129140 -0.334556 -0.006230 0.050 Uiso 1 1 calc R U
C17 C 0.9952(2) 0.6756(2) 0.45439(17) 0.0241(4) Uani 1 1 d . .
C18 C 1.1079(3) 0.8002(2) 0.44929(19) 0.0283(5) Uani 1 1 d . .
H18 H 1.152601 0.807102 0.393254 0.034 Uiso 1 1 calc R U
C19 C 1.1397(3) 0.9092(2) 0.54128(18) 0.0280(5) Uani 1 1 d . .
H19 H 1.209517 1.006379 0.560188 0.034 Uiso 1 1 calc R U
C20 C 1.0488(2) 0.8495(2) 0.60318(18) 0.0245(4) Uani 1 1 d . .
C21 C 1.0376(2) 0.9105(2) 0.70345(17) 0.0234(4) Uani 1 1 d . .
C22 C 0.9467(2) 0.8305(2) 0.75432(18) 0.0251(4) Uani 1 1 d . .
C23 C 0.9604(3) 0.8761(2) 0.86641(18) 0.0295(5) Uani 1 1 d . .
H23 H 1.017079 0.970833 0.916423 0.035 Uiso 1 1 calc R U
C24 C 0.8772(3) 0.7590(3) 0.88911(19) 0.0332(5) Uani 1 1 d . .
H24 H 0.865985 0.756095 0.957596 0.040 Uiso 1 1 calc R U
C25 C 0.8118(3) 0.6439(2) 0.79084(18) 0.0293(5) Uani 1 1 d . .
H25 H 0.748562 0.548730 0.783484 0.035 Uiso 1 1 calc R U
C26 C 1.1314(3) 1.0666(2) 0.76022(17) 0.0253(4) Uani 1 1 d . .
C27 C 1.2913(3) 1.1308(2) 0.78079(19) 0.0294(5) Uani 1 1 d . .
H27 H 1.342736 1.073547 0.764779 0.035 Uiso 1 1 calc R U
C28 C 1.3755(3) 1.2767(2) 0.82417(19) 0.0315(5) Uani 1 1 d . .
H28 H 1.484120 1.319623 0.836494 0.038 Uiso 1 1 calc R U
C29 C 1.3012(3) 1.3606(2) 0.84980(18) 0.0295(5) Uani 1 1 d . .
C30 C 1.1443(3) 1.2977(2) 0.83472(19) 0.0303(5) Uani 1 1 d . .
H30 H 1.094622 1.355110 0.855273 0.036 Uiso 1 1 calc R U
C31 C 1.0590(3) 1.1516(2) 0.78981(18) 0.0282(5) Uani 1 1 d . .
H31 H 0.950882 1.109013 0.779081 0.034 Uiso 1 1 calc R U
C32 C 1.3895(3) 1.5174(3) 0.8910(2) 0.0376(6) Uani 1 1 d . .
H32 H 1.339497 1.571233 0.918035 0.045 Uiso 1 1 calc R U
N1 N 0.6057(2) 0.41741(18) 0.54911(14) 0.0235(4) Uani 1 1 d . .
N2 N 0.7862(2) 0.46554(18) 0.42564(14) 0.0240(4) Uani 1 1 d . .
N3 N 0.9632(2) 0.70682(18) 0.54734(14) 0.0232(4) Uani 1 1 d . .
N4 N 0.8488(2) 0.68385(18) 0.70849(15) 0.0246(4) Uani 1 1 d . .
O1 O 0.1675(3) -0.4319(2) 0.0844(2) 0.0697(7) Uani 1 1 d . .
O2 O 1.5192(3) 1.5812(2) 0.89256(19) 0.0609(6) Uani 1 1 d . .
Ni1 Ni 0.79596(3) 0.56684(3) 0.56215(2) 0.02239(9) Uani 1 1 d . .

loop_
_atom_site_aniso_label
_atom_site_aniso_U_11
_atom_site_aniso_U_22
_atom_site_aniso_U_33
_atom_site_aniso_U_23
_atom_site_aniso_U_13
_atom_site_aniso_U_12
C1 0.0281(11) 0.0277(10) 0.0242(11) 0.0093(9) 0.0100(9) 0.0132(9)
C2 0.0259(11) 0.0305(11) 0.0299(12) 0.0139(9) 0.0124(9) 0.0132(9)
C3 0.0256(11) 0.0251(10) 0.0291(11) 0.0103(9) 0.0097(9) 0.0090(9)
C4 0.0236(10) 0.0225(10) 0.0263(11) 0.0087(8) 0.0089(9) 0.0100(8)
C5 0.0242(10) 0.0218(10) 0.0268(11) 0.0082(8) 0.0069(9) 0.0110(8)
C6 0.0251(11) 0.0234(10) 0.0245(11) 0.0067(8) 0.0075(9) 0.0118(9)
C7 0.0315(12) 0.0289(11) 0.0252(11) 0.0070(9) 0.0104(10) 0.0153(9)
C8 0.0288(11) 0.0309(11) 0.0261(11) 0.0109(9) 0.0132(9) 0.0154(9)
C9 0.0244(10) 0.0277(10) 0.0245(11) 0.0108(9) 0.0090(9) 0.0116(9)
C10 0.0228(10) 0.0233(10) 0.0286(11) 0.0064(8) 0.0101(9) 0.0112(8)
C11 0.0264(11) 0.0284(11) 0.0286(11) 0.0100(9) 0.0133(9) 0.0129(9)
C12 0.0259(11) 0.0249(10) 0.0393(13) 0.0114(9) 0.0159(10) 0.0126(9)
C13 0.0215(10) 0.0258(11) 0.0353(12) 0.0037(9) 0.0088(10) 0.0093(9)
C14 0.0296(12) 0.0361(12) 0.0289(12) 0.0060(10) 0.0043(10) 0.0137(10)
C15 0.0304(12) 0.0281(11) 0.0315(12) 0.0097(9) 0.0084(10) 0.0120(9)
C16 0.0329(13) 0.0315(13) 0.0464(16) 0.0021(11) 0.0042(12) 0.0116(11)
C17 0.0227(10) 0.0287(10) 0.0230(10) 0.0089(8) 0.0100(9) 0.0122(9)
C18 0.0267(11) 0.0319(11) 0.0265(11) 0.0122(9) 0.0120(9) 0.0100(9)
C19 0.0263(11) 0.0260(10) 0.0292(11) 0.0114(9) 0.0115(9) 0.0066(9)
C20 0.0214(10) 0.0237(10) 0.0266(11) 0.0101(8) 0.0072(9) 0.0078(8)
C21 0.0208(10) 0.0254(10) 0.0242(10) 0.0082(8) 0.0073(9) 0.0107(8)
C22 0.0237(10) 0.0266(10) 0.0256(11) 0.0089(9) 0.0090(9) 0.0115(9)
C23 0.0329(12) 0.0313(11) 0.0223(11) 0.0067(9) 0.0100(10) 0.0130(10)
C24 0.0389(13) 0.0358(12) 0.0238(11) 0.0113(9) 0.0134(10) 0.0133(11)
C25 0.0306(12) 0.0317(11) 0.0265(11) 0.0126(9) 0.0115(10) 0.0122(10)
C26 0.0264(11) 0.0266(10) 0.0209(10) 0.0073(8) 0.0082(9) 0.0101(9)
C27 0.0256(11) 0.0295(11) 0.0314(12) 0.0055(9) 0.0096(10) 0.0132(9)
C28 0.0237(11) 0.0326(12) 0.0307(12) 0.0057(10) 0.0082(10) 0.0084(9)
C29 0.0326(12) 0.0279(11) 0.0249(11) 0.0081(9) 0.0084(10) 0.0114(9)
C30 0.0361(13) 0.0325(12) 0.0305(12) 0.0121(10) 0.0162(10) 0.0198(10)
C31 0.0256(11) 0.0319(11) 0.0305(12) 0.0121(9) 0.0125(10) 0.0139(9)
C32 0.0401(14) 0.0305(12) 0.0336(13) 0.0074(10) 0.0092(11) 0.0106(11)
N1 0.0244(9) 0.0226(8) 0.0243(9) 0.0078(7) 0.0106(8) 0.0101(7)
N2 0.0241(9) 0.0225(8) 0.0248(9) 0.0074(7) 0.0095(8) 0.0094(7)
N3 0.0221(9) 0.0241(8) 0.0224(9) 0.0078(7) 0.0090(7) 0.0083(7)
N4 0.0237(9) 0.0257(9) 0.0249(9) 0.0105(7) 0.0096(8) 0.0095(7)
O1 0.0706(16) 0.0290(10) 0.0723(16) 0.0046(10) -0.0125(12) 0.0116(10)
O2 0.0492(13) 0.0399(11) 0.0727(16) 0.0102(11) 0.0182(12) 0.0048(10)
Ni1 0.02214(14) 0.02192(14) 0.02219(15) 0.00694(10) 0.00941(11) 0.00806(11)

loop_
_atom_type_symbol
_atom_type_description
_atom_type_scat_dispersion_real
_atom_type_scat_dispersion_imag
_atom_type_scat_source
C C 0.0033 0.0016 'International Tables Vol C Tables 4.2.6.8 and 6.1.1.4'
H H 0.0000 0.0000 'International Tables Vol C Tables 4.2.6.8 and 6.1.1.4'
N N 0.0061 0.0033 'International Tables Vol C Tables 4.2.6.8 and 6.1.1.4'
O O 0.0106 0.0060 'International Tables Vol C Tables 4.2.6.8 and 6.1.1.4'
Ni Ni 0.3393 1.1124 'International Tables Vol C Tables 4.2.6.8 and 6.1.1.4'

loop_
_geom_angle_atom_site_label_1
_geom_angle_atom_site_label_2
_geom_angle_atom_site_label_3
_geom_angle
N1 C1 C2 112.1(2)
N1 C1 H1 123.9
C2 C1 H1 123.9
C3 C2 C1 106.1(2)
C3 C2 H2 126.9
C1 C2 H2 126.9
C2 C3 C4 107.77(19)
C2 C3 H3 126.1
C4 C3 H3 126.1
C5 C4 N1 125.50(19)
C5 C4 C3 125.8(2)
N1 C4 C3 107.92(18)
C4 C5 C6 123.21(19)
C4 C5 C10 118.16(19)
C6 C5 C10 118.53(19)
N2 C6 C5 119.80(19)
N2 C6 C7 107.85(19)
C5 C6 C7 132.3(2)
C8 C7 C6 107.72(19)
C8 C7 H7 126.1
C6 C7 H7 126.1
C7 C8 C9 106.4(2)
C7 C8 H8 126.8
C9 C8 H8 126.8
N2 C9 C8 109.63(19)
N2 C9 C17 111.37(19)
C8 C9 C17 139.0(2)
C15 C10 C11 119.5(2)
C15 C10 C5 120.33(19)
C11 C10 C5 120.2(2)
C12 C11 C10 120.6(2)
C12 C11 H11 119.7
C10 C11 H11 119.7
C11 C12 C13 119.8(2)
C11 C12 H12 120.1
C13 C12 H12 120.1
C14 C13 C12 120.0(2)
C14 C13 C16 119.3(2)
C12 C13 C16 120.7(2)
C15 C14 C13 120.4(2)
C15 C14 H14 119.8
C13 C14 H14 119.8
C14 C15 C10 119.7(2)
C14 C15 H15 120.1
C10 C15 H15 120.1
O1 C16 C13 123.9(3)
O1 C16 H16 118.0
C13 C16 H16 118.0
N3 C17 C18 109.68(19)
N3 C17 C9 111.86(18)
C18 C17 C9 138.1(2)
C19 C18 C17 106.48(19)
C19 C18 H18 126.8
C17 C18 H18 126.8
C18 C19 C20 107.40(19)
C18 C19 H19 126.3
C20 C19 H19 126.3
N3 C20 C21 120.28(19)
N3 C20 C19 107.96(19)
C21 C20 C19 131.8(2)
C20 C21 C22 122.82(19)
C20 C21 C26 118.22(19)
C22 C21 C26 118.91(19)
C21 C22 N4 124.82(19)
C21 C22 C23 125.8(2)
N4 C22 C23 108.33(18)
C24 C23 C22 107.6(2)
C24 C23 H23 126.2
C22 C23 H23 126.2
C23 C24 C25 106.1(2)
C23 C24 H24 126.9
C25 C24 H24 126.9
N4 C25 C24 112.2(2)
N4 C25 H25 123.9
C24 C25 H25 123.9
C27 C26 C31 118.9(2)
C27 C26 C21 120.8(2)
C31 C26 C21 120.2(2)
C28 C27 C26 120.7(2)
C28 C27 H27 119.7
C26 C27 H27 119.7
C27 C28 C29 119.8(2)
C27 C28 H28 120.1
C29 C28 H28 120.1
C30 C29 C28 120.0(2)
C30 C29 C32 120.0(2)
C28 C29 C32 120.0(2)
C29 C30 C31 120.3(2)
C29 C30 H30 119.8
C31 C30 H30 119.8
C30 C31 C26 120.2(2)
C30 C31 H31 119.9
C26 C31 H31 119.9
O2 C32 C29 124.7(3)
O2 C32 H32 117.7
C29 C32 H32 117.7
C1 N1 C4 105.97(18)
C1 N1 Ni1 127.29(15)
C4 N1 Ni1 126.12(14)
C9 N2 C6 108.36(18)
C9 N2 Ni1 117.34(14)
C6 N2 Ni1 134.06(15)
C17 N3 C20 108.45(17)
C17 N3 Ni1 117.50(14)
C20 N3 Ni1 132.84(15)
C25 N4 C22 105.70(18)
C25 N4 Ni1 128.04(15)
C22 N4 Ni1 126.09(14)
N3 Ni1 N2 81.65(8)
N3 Ni1 N1 169.13(8)
N2 Ni1 N1 90.34(8)
N3 Ni1 N4 89.72(8)
N2 Ni1 N4 168.76(8)
N1 Ni1 N4 99.09(8)

loop_
_geom_bond_atom_site_label_1
_geom_bond_atom_site_label_2
_geom_bond_distance
C1 N1 1.337(3)
C1 C2 1.407(3)
C1 H1 0.9500
C2 C3 1.370(3)
C2 H2 0.9500
C3 C4 1.423(3)
C3 H3 0.9500
C4 C5 1.396(3)
C4 N1 1.412(3)
C5 C6 1.399(3)
C5 C10 1.489(3)
C6 N2 1.373(3)
C6 C7 1.423(3)
C7 C8 1.378(3)
C7 H7 0.9500
C8 C9 1.415(3)
C8 H8 0.9500
C9 N2 1.354(3)
C9 C17 1.433(3)
C10 C15 1.394(3)
C10 C11 1.399(3)
C11 C12 1.381(3)
C11 H11 0.9500
C12 C13 1.391(3)
C12 H12 0.9500
C13 C14 1.390(3)
C13 C16 1.483(3)
C14 C15 1.389(3)
C14 H14 0.9500
C15 H15 0.9500
C16 O1 1.190(3)
C16 H16 0.9500
C17 N3 1.345(3)
C17 C18 1.416(3)
C18 C19 1.373(3)
C18 H18 0.9500
C19 C20 1.425(3)
C19 H19 0.9500
C20 N3 1.368(3)
C20 C21 1.397(3)
C21 C22 1.401(3)
C21 C26 1.489(3)
C22 N4 1.404(3)
C22 C23 1.423(3)
C23 C24 1.368(3)
C23 H23 0.9500
C24 C25 1.403(3)
C24 H24 0.9500
C25 N4 1.341(3)
C25 H25 0.9500
C26 C27 1.393(3)
C26 C31 1.395(3)
C27 C28 1.379(3)
C27 H27 0.9500
C28 C29 1.390(3)
C28 H28 0.9500
C29 C30 1.380(3)
C29 C32 1.481(3)
C30 C31 1.383(3)
C30 H30 0.9500
C31 H31 0.9500
C32 O2 1.196(3)
C32 H32 0.9500
N1 Ni1 1.9016(17)
N2 Ni1 1.8597(18)
N3 Ni1 1.8584(17)
N4 Ni1 1.9027(18)
